data_4020183
loop_
_publ_author_name
'S. V. Lindeman'
'I. S. Neretin'
'M. G. Davlieva'
'J. K. Kochi'

_journal_name_full 'Journal of Organic Chemistry'
_journal_page_first 3263
_journal_page_last 3266
_journal_paper_doi 10.1021/jo047847o
_journal_volume 70
_journal_year 2005
_chemical_formula_moiety 'C6 H13 O2, F6 Sb'
_chemical_formula_sum 'C6 H13 F6 O2 Sb'
_chemical_formula_weight 352.91
_space_group_IT_number 14
_symmetry_cell_setting monoclinic
_symmetry_space_group_name_Hall '-P 2ybc'
_symmetry_space_group_name_H-M 'P 1 21/c 1'
_cell_angle_alpha 90.00
_cell_angle_beta 105.330(4)
_cell_angle_gamma 90.00
_cell_formula_units_Z 8
_cell_length_a 23.943(2)
_cell_length_b 8.1333(7)
_cell_length_c 12.6599(11)
_cell_measurement_temperature 123(2)
_cell_volume 2377.6(4)
_diffrn_ambient_temperature 123(2)
_exptl_crystal_density_diffrn 1.972
_cod_original_sg_symbol_H-M 'P 21/c'
_cod_database_code 4020183

loop_
_symmetry_equiv_pos_as_xyz
'x, y, z'
'-x, y+1/2, -z+1/2'
'-x, -y, -z'
'x, -y-1/2, z-1/2'

loop_
_atom_site_label
_atom_site_type_symbol
_atom_site_fract_x
_atom_site_fract_y
_atom_site_fract_z
_atom_site_U_iso_or_equiv
_atom_site_adp_type
_atom_site_occupancy
_atom_site_symmetry_multiplicity
_atom_site_calc_flag
_atom_site_refinement_flags
_atom_site_disorder_assembly
_atom_site_disorder_group
Sb1 Sb 0.08287(3) 0.27682(12) 0.06159(6) 0.0384(3) Uani 1 1 d . . .
F1 F 0.0727(2) 0.0582(7) 0.0125(5) 0.0757(18) Uani 1 1 d . . .
F2 F 0.0916(2) 0.4963(6) 0.1047(5) 0.0681(14) Uani 1 1 d . . .
F3 F 0.1194(4) 0.2058(9) 0.2028(7) 0.111(3) Uani 1 1 d . . .
F4 F 0.0098(3) 0.2690(7) 0.0832(10) 0.105(4) Uani 1 1 d . . .
F5 F 0.0454(2) 0.3472(7) -0.0805(4) 0.0800(16) Uani 1 1 d . . .
F6 F 0.1522(3) 0.2881(8) 0.0216(8) 0.099(2) Uani 1 1 d . . .
Sb2 Sb 0.58243(3) 0.28074(10) 0.51988(5) 0.0345(2) Uani 1 1 d . . .
F7 F 0.5782(2) 0.0624(6) 0.5667(4) 0.0641(14) Uani 1 1 d . . .
F8 F 0.5084(3) 0.2644(6) 0.4294(9) 0.088(3) Uani 1 1 d . . .
F9 F 0.6549(2) 0.2926(8) 0.6129(8) 0.093(2) Uani 1 1 d . . .
F10 F 0.54929(18) 0.3471(6) 0.6329(4) 0.0581(11) Uani 1 1 d . . .
F11 F 0.6116(4) 0.2109(8) 0.4040(6) 0.093(2) Uani 1 1 d . . .
F12 F 0.5868(2) 0.5037(6) 0.4837(4) 0.0719(15) Uani 1 1 d . . .
O1 O 0.4529(3) 0.2324(6) 0.6665(7) 0.0456(18) Uani 1 1 d . . .
H1 H 0.4782 0.2932 0.6519 0.068 Uiso 1 1 calc R . .
O2 O 0.45002(19) 0.4468(6) 0.7639(4) 0.0480(12) Uani 1 1 d . . .
H2 H 0.4322 0.4845 0.8075 0.072 Uiso 1 1 calc R . .
C1 C 0.4314(3) 0.3026(8) 0.7339(7) 0.0385(15) Uani 1 1 d . . .
C2 C 0.3865(3) 0.2175(10) 0.7701(8) 0.0403(18) Uani 1 1 d . . .
H2A H 0.3887 0.2507 0.8463 0.048 Uiso 1 1 calc R . .
H2B H 0.3938 0.0977 0.7700 0.048 Uiso 1 1 calc R . .
C3 C 0.3248(5) 0.2538(7) 0.6970(11) 0.040(3) Uani 1 1 d . . .
C4 C 0.3160(4) 0.2137(12) 0.5811(9) 0.056(2) Uani 1 1 d . . .
H4A H 0.3358 0.2953 0.5469 0.085 Uiso 1 1 calc R . .
H4B H 0.2745 0.2146 0.5444 0.085 Uiso 1 1 calc R . .
H4C H 0.3319 0.1043 0.5744 0.085 Uiso 1 1 calc R . .
C5 C 0.2822(3) 0.1521(14) 0.7472(8) 0.079(3) Uani 1 1 d . . .
H5A H 0.2838 0.0359 0.7278 0.119 Uiso 1 1 calc R . .
H5B H 0.2426 0.1933 0.7180 0.119 Uiso 1 1 calc R . .
H5C H 0.2935 0.1639 0.8271 0.119 Uiso 1 1 calc R . .
C6 C 0.3094(3) 0.4356(10) 0.7084(7) 0.067(2) Uani 1 1 d . . .
H6A H 0.3350 0.5056 0.6788 0.101 Uiso 1 1 calc R . .
H6B H 0.3145 0.4617 0.7860 0.101 Uiso 1 1 calc R . .
H6C H 0.2691 0.4551 0.6679 0.101 Uiso 1 1 calc R . .
O3 O 0.0500(3) 0.7702(7) 0.2100(7) 0.053(2) Uani 1 1 d . . .
H3 H 0.0256 0.7067 0.1704 0.080 Uiso 1 1 calc R . .
O4 O 0.05070(18) 0.5576(6) 0.3116(4) 0.0523(13) Uani 1 1 d . . .
H4 H 0.0672 0.5213 0.3742 0.078 Uiso 1 1 calc R . .
C7 C 0.0703(3) 0.7059(10) 0.3003(8) 0.0435(15) Uani 1 1 d . . .
C8 C 0.1137(3) 0.7856(11) 0.3871(9) 0.046(2) Uani 1 1 d . . .
H8A H 0.1082 0.7503 0.4585 0.055 Uiso 1 1 calc R . .
H8B H 0.1074 0.9059 0.3811 0.055 Uiso 1 1 calc R . .
C9 C 0.1785(5) 0.7480(7) 0.3860(10) 0.036(3) Uani 1 1 d . . .
C10 C 0.1859(5) 0.7889(13) 0.2716(11) 0.072(3) Uani 1 1 d . . .
H10A H 0.2272 0.7894 0.2744 0.108 Uiso 1 1 calc R . .
H10B H 0.1693 0.8975 0.2488 0.108 Uiso 1 1 calc R . .
H10C H 0.1659 0.7059 0.2190 0.108 Uiso 1 1 calc R . .
C11 C 0.2151(3) 0.8546(15) 0.4702(9) 0.093(4) Uani 1 1 d . . .
H11A H 0.2556 0.8425 0.4691 0.139 Uiso 1 1 calc R . .
H11B H 0.2109 0.8230 0.5424 0.139 Uiso 1 1 calc R . .
H11C H 0.2031 0.9693 0.4552 0.139 Uiso 1 1 calc R . .
C12 C 0.1913(3) 0.5665(10) 0.4071(8) 0.068(2) Uani 1 1 d . . .
H12A H 0.2317 0.5445 0.4082 0.102 Uiso 1 1 calc R . .
H12B H 0.1656 0.5018 0.3488 0.102 Uiso 1 1 calc R . .
H12C H 0.1848 0.5361 0.4778 0.102 Uiso 1 1 calc R . .

loop_
_atom_site_aniso_label
_atom_site_aniso_U_11
_atom_site_aniso_U_22
_atom_site_aniso_U_33
_atom_site_aniso_U_23
_atom_site_aniso_U_13
_atom_site_aniso_U_12
Sb1 0.0317(4) 0.0482(7) 0.0343(4) -0.0026(3) 0.0068(2) -0.0020(2)
F1 0.073(3) 0.043(3) 0.117(5) -0.030(3) 0.036(3) -0.018(2)
F2 0.092(3) 0.039(3) 0.076(3) -0.019(3) 0.029(3) -0.010(2)
F3 0.136(6) 0.102(5) 0.066(4) 0.015(4) -0.026(4) 0.002(5)
F4 0.086(6) 0.088(5) 0.175(10) 0.006(4) 0.098(7) -0.014(3)
F5 0.092(4) 0.076(4) 0.057(3) 0.014(3) -0.007(3) -0.015(3)
F6 0.062(4) 0.112(5) 0.138(7) -0.024(5) 0.052(4) -0.016(4)
Sb2 0.0316(4) 0.0357(5) 0.0363(4) 0.0037(2) 0.0092(2) 0.0011(2)
F7 0.100(4) 0.041(3) 0.058(3) 0.004(2) 0.034(2) -0.002(2)
F8 0.052(4) 0.081(5) 0.102(7) -0.014(3) -0.031(4) -0.003(2)
F9 0.024(2) 0.112(4) 0.130(6) 0.011(4) -0.005(3) 0.000(3)
F10 0.069(3) 0.054(3) 0.062(3) -0.005(2) 0.036(2) -0.008(2)
F11 0.146(6) 0.077(3) 0.081(4) -0.003(3) 0.075(4) 0.005(4)
F12 0.105(4) 0.044(3) 0.074(3) 0.009(3) 0.036(3) -0.005(2)
O1 0.039(3) 0.037(3) 0.064(5) -0.001(2) 0.018(3) 0.001(2)
O2 0.050(3) 0.040(3) 0.056(3) -0.002(2) 0.018(2) -0.007(2)
C1 0.033(3) 0.032(4) 0.047(4) 0.010(3) 0.003(4) 0.003(3)
C2 0.032(4) 0.041(3) 0.046(5) 0.009(4) 0.008(3) -0.002(3)
C3 0.034(5) 0.038(6) 0.047(6) 0.005(2) 0.009(5) -0.003(2)
C4 0.047(5) 0.072(5) 0.044(5) -0.002(5) 0.001(4) -0.018(5)
C5 0.040(4) 0.108(8) 0.089(7) 0.036(6) 0.016(4) -0.016(5)
C6 0.043(4) 0.056(5) 0.096(7) -0.005(4) 0.007(4) 0.016(4)
O3 0.050(4) 0.051(3) 0.049(5) 0.003(3) -0.004(3) 0.004(2)
O4 0.045(3) 0.047(3) 0.062(3) -0.005(2) 0.009(2) -0.005(2)
C7 0.025(3) 0.058(4) 0.049(5) -0.005(4) 0.012(4) 0.004(3)
C8 0.035(4) 0.053(4) 0.052(5) -0.023(5) 0.015(4) -0.010(4)
C9 0.023(4) 0.052(6) 0.033(5) -0.007(2) 0.008(4) -0.002(2)
C10 0.052(6) 0.093(7) 0.080(7) 0.010(7) 0.033(5) -0.009(6)
C11 0.038(5) 0.112(9) 0.127(10) -0.071(8) 0.020(5) -0.016(5)
C12 0.038(4) 0.056(5) 0.115(8) 0.013(5) 0.027(4) 0.011(3)

loop_
_geom_bond_atom_site_label_1
_geom_bond_atom_site_label_2
_geom_bond_distance
_geom_bond_site_symmetry_2
_geom_bond_publ_flag
Sb1 F4 1.841(7) . ?
Sb1 F6 1.860(7) . ?
Sb1 F3 1.862(8) . ?
Sb1 F2 1.862(5) . ?
Sb1 F5 1.874(5) . ?
Sb1 F1 1.878(5) . ?
Sb2 F9 1.823(6) . ?
Sb2 F8 1.843(7) . ?
Sb2 F11 1.872(7) . ?
Sb2 F12 1.880(5) . ?
Sb2 F7 1.883(5) . ?
Sb2 F10 1.889(4) . ?
O1 C1 1.245(11) . ?
O1 H1 0.8400 . ?
O2 C1 1.276(8) . ?
O2 H2 0.8400 . ?
C1 C2 1.450(10) . ?
C2 C3 1.551(13) . ?
C2 H2A 0.9900 . ?
C2 H2B 0.9900 . ?
C3 C4 1.462(16) . ?
C3 C6 1.540(10) . ?
C3 C5 1.573(13) . ?
C4 H4A 0.9800 . ?
C4 H4B 0.9800 . ?
C4 H4C 0.9800 . ?
C5 H5A 0.9800 . ?
C5 H5B 0.9800 . ?
C5 H5C 0.9800 . ?
C6 H6A 0.9800 . ?
C6 H6B 0.9800 . ?
C6 H6C 0.9800 . ?
O3 C7 1.234(12) . ?
O3 H3 0.8400 . ?
O4 C7 1.315(9) . ?
O4 H4 0.8400 . ?
C7 C8 1.451(11) . ?
C8 C9 1.584(12) . ?
C8 H8A 0.9900 . ?
C8 H8B 0.9900 . ?
C9 C11 1.470(13) . ?
C9 C12 1.517(10) . ?
C9 C10 1.541(16) . ?
C10 H10A 0.9800 . ?
C10 H10B 0.9800 . ?
C10 H10C 0.9800 . ?
C11 H11A 0.9800 . ?
C11 H11B 0.9800 . ?
C11 H11C 0.9800 . ?
C12 H12A 0.9800 . ?
C12 H12B 0.9800 . ?
C12 H12C 0.9800 . ?

loop_
_cod_related_entry_id
_cod_related_entry_database
_cod_related_entry_code
1 ChemSpider 17620473
